data_4329242
loop_
_publ_author_name
'Enrique Colacio'
'Jos\'e Ruiz'
'Antonio J. Mota'
'Mar\'ia A. Palacios'
'Eduard Cremades'
'Eliseo Ruiz'
'Fraser J. White'
'Euan K. Brechin'

_publ_section_title
;
 Family of Carboxylate- and Nitrate-diphenoxo Triply Bridged Dinuclear
 NiIILnIII Complexes (Ln = Eu, Gd, Tb, Ho, Er, Y): Synthesis, Experimental
 and Theoretical Magneto-Structural Studies, and Single-Molecule Magnet
 Behavior
;
_journal_name_full 'Inorganic Chemistry'
_journal_page_first 5857
_journal_page_last 5868
_journal_paper_doi 10.1021/ic3004596
_journal_volume 51
_journal_year 2012
_chemical_formula_sum 'C27 H47 Eu N6 Ni O16'
_chemical_formula_weight 922.38
_chemical_name_systematic
;
 ?
;
_space_group_IT_number 14
_symmetry_cell_setting monoclinic
_symmetry_space_group_name_Hall '-P 2ybc'
_symmetry_space_group_name_H-M 'P 1 21/c 1'
_atom_sites_solution_hydrogens geom
_atom_sites_solution_primary direct
_atom_sites_solution_secondary difmap
_audit_creation_method SHELXL-97
_cell_angle_alpha 90.00
_cell_angle_beta 102.5480(10)
_cell_angle_gamma 90.00
_cell_formula_units_Z 4
_cell_length_a 10.6262(5)
_cell_length_b 17.6724(9)
_cell_length_c 20.0285(10)
_cell_measurement_reflns_used 6788
_cell_measurement_temperature 293(2)
_cell_measurement_theta_max 27.003
_cell_measurement_theta_min 2.2765
_cell_volume 3671.3(3)
_computing_cell_refinement 'Bruker smart'
_computing_data_collection 'Bruker smart'
_computing_data_reduction 'Bruker smart'
_computing_molecular_graphics 'Bruker SHELXTL'
_computing_publication_material 'SHELXL-97 (Sheldrick, 1997)'
_computing_structure_refinement 'SHELXL-97 (Sheldrick, 1997)'
_computing_structure_solution 'SHELXL-97 (Sheldrick, 1990)'
_diffrn_ambient_temperature 293(2)
_diffrn_measured_fraction_theta_full 0.997
_diffrn_measured_fraction_theta_max 0.997
_diffrn_measurement_device_type 'Bruker Axs APEX automatic diffractometer'
_diffrn_measurement_method 'phi and omega scans'
_diffrn_radiation_monochromator graphite
_diffrn_radiation_source 'fine-focus sealed tube'
_diffrn_radiation_type MoK\a
_diffrn_radiation_wavelength 0.71073
_diffrn_reflns_av_R_equivalents 0.0289
_diffrn_reflns_av_sigmaI/netI 0.0332
_diffrn_reflns_limit_h_max 12
_diffrn_reflns_limit_h_min -11
_diffrn_reflns_limit_k_max 20
_diffrn_reflns_limit_k_min -20
_diffrn_reflns_limit_l_max 20
_diffrn_reflns_limit_l_min -23
_diffrn_reflns_number 19229
_diffrn_reflns_theta_full 25.00
_diffrn_reflns_theta_max 25.00
_diffrn_reflns_theta_min 1.55
_exptl_absorpt_coefficient_mu 2.282
_exptl_absorpt_correction_T_max 1.00000
_exptl_absorpt_correction_T_min 0.724844
_exptl_absorpt_correction_type empirical
_exptl_absorpt_process_details 'Bruker SADABS (Bruker, 1999)'
_exptl_crystal_colour green
_exptl_crystal_density_diffrn 1.669
_exptl_crystal_description Block
_exptl_crystal_F_000 1880
_exptl_crystal_size_max 0.47
_exptl_crystal_size_mid 0.28
_exptl_crystal_size_min 0.20
_refine_diff_density_max 1.382
_refine_diff_density_min -0.624
_refine_diff_density_rms 0.108
_refine_ls_extinction_method none
_refine_ls_goodness_of_fit_ref 1.068
_refine_ls_hydrogen_treatment mixed
_refine_ls_matrix_type full
_refine_ls_number_parameters 479
_refine_ls_number_reflns 6451
_refine_ls_number_restraints 3
_refine_ls_restrained_S_all 1.068
_refine_ls_R_factor_all 0.0468
_refine_ls_R_factor_gt 0.0391
_refine_ls_shift/su_max 0.100
_refine_ls_shift/su_mean 0.000
_refine_ls_structure_factor_coef Fsqd
_refine_ls_weighting_details 'calc w=1/[\s^2^(Fo^2^)+(0.0469P)^2^+8.6105P] where P=(Fo^2^+2Fc^2^)/3'
_refine_ls_weighting_scheme calc
_refine_ls_wR_factor_gt 0.0940
_refine_ls_wR_factor_ref 0.0986
_reflns_number_gt 5606
_reflns_number_total 6451
_reflns_threshold_expression >2sigma(I)
_cod_data_source_file ic3004596_si_001_09.cif
_cod_data_source_block 8a
_cod_database_code 4329242

loop_
_symmetry_equiv_pos_as_xyz
'x, y, z'
'-x, y+1/2, -z+1/2'
'-x, -y, -z'
'x, -y-1/2, z-1/2'

loop_
_atom_site_label
_atom_site_type_symbol
_atom_site_fract_x
_atom_site_fract_y
_atom_site_fract_z
_atom_site_U_iso_or_equiv
_atom_site_adp_type
_atom_site_occupancy
_atom_site_symmetry_multiplicity
_atom_site_calc_flag
_atom_site_refinement_flags
Ni1 Ni 0.82474(5) 0.21924(3) 0.13359(3) 0.02308(15) Uani 1 1 d .
Eu1 Eu 0.54304(2) 0.256498(13) 0.003169(11) 0.02365(9) Uani 1 1 d .
C1A C 0.3632(5) 0.0776(3) 0.0012(3) 0.0369(12) Uani 1 1 d .
H1A1 H 0.3927 0.0281 0.0170 0.055 Uiso 1 1 calc R
H1A2 H 0.3682 0.0832 -0.0458 0.055 Uiso 1 1 calc R
H1A3 H 0.2755 0.0841 0.0053 0.055 Uiso 1 1 calc R
C3A C 0.4651(4) 0.1233(3) 0.1122(2) 0.0274(10) Uani 1 1 d .
C4A C 0.5623(4) 0.1699(3) 0.1482(2) 0.0246(10) Uani 1 1 d .
C6A C 0.5960(4) 0.1632(3) 0.2192(2) 0.0280(11) Uani 1 1 d .
C7A C 0.5275(5) 0.1135(3) 0.2516(3) 0.0331(12) Uani 1 1 d .
H7A H 0.5482 0.1108 0.2991 0.040 Uiso 1 1 calc R
C8A C 0.4304(5) 0.0682(3) 0.2164(3) 0.0339(12) Uani 1 1 d .
C9A C 0.3572(5) 0.0154(3) 0.2537(3) 0.0443(14) Uani 1 1 d .
H9A1 H 0.4169 -0.0174 0.2831 0.066 Uiso 1 1 calc R
H9A2 H 0.2981 -0.0145 0.2211 0.066 Uiso 1 1 calc R
H9A3 H 0.3102 0.0445 0.2806 0.066 Uiso 1 1 calc R
C10A C 0.4012(5) 0.0724(3) 0.1453(3) 0.0311(11) Uani 1 1 d .
H10A H 0.3384 0.0409 0.1200 0.037 Uiso 1 1 calc R
C11A C 0.7057(5) 0.2089(3) 0.2566(2) 0.0329(11) Uani 1 1 d .
H11A H 0.7150 0.2009 0.3053 0.039 Uiso 1 1 calc R
H11B H 0.6871 0.2621 0.2473 0.039 Uiso 1 1 calc R
C13A C 0.8589(5) 0.1080(3) 0.2523(3) 0.0484(16) Uani 1 1 d .
H13A H 0.9479 0.0980 0.2529 0.073 Uiso 1 1 calc R
H13B H 0.8054 0.0775 0.2178 0.073 Uiso 1 1 calc R
H13C H 0.8415 0.0960 0.2962 0.073 Uiso 1 1 calc R
C14A C 0.9326(5) 0.2361(4) 0.2777(3) 0.0442(15) Uani 1 1 d .
H14A H 1.0160 0.2183 0.2721 0.053 Uiso 1 1 calc R
H14B H 0.9302 0.2320 0.3257 0.053 Uiso 1 1 calc R
C15A C 0.9153(6) 0.3160(4) 0.2560(3) 0.0475(15) Uani 1 1 d .
H15A H 0.9937 0.3437 0.2750 0.057 Uiso 1 1 calc R
H15B H 0.8462 0.3379 0.2744 0.057 Uiso 1 1 calc R
C17A C 0.7861(5) 0.3830(4) 0.1580(3) 0.0490(16) Uani 1 1 d .
H17A H 0.8148 0.4295 0.1812 0.074 Uiso 1 1 calc R
H17B H 0.7073 0.3672 0.1698 0.074 Uiso 1 1 calc R
H17C H 0.7716 0.3906 0.1095 0.074 Uiso 1 1 calc R
C18A C 1.0029(5) 0.3479(3) 0.1545(3) 0.0418(13) Uani 1 1 d .
H18A H 0.9782 0.3664 0.1079 0.050 Uiso 1 1 calc R
H18B H 1.0454 0.3889 0.1829 0.050 Uiso 1 1 calc R
C19A C 1.0942(5) 0.2845(3) 0.1571(3) 0.0355(12) Uani 1 1 d .
H19A H 1.1347 0.2734 0.2043 0.043 Uiso 1 1 calc R
H19B H 1.1612 0.2984 0.1333 0.043 Uiso 1 1 calc R
C21A C 1.0965(5) 0.1476(3) 0.1553(3) 0.0470(15) Uani 1 1 d .
H21A H 1.1763 0.1439 0.1405 0.070 Uiso 1 1 calc R
H21B H 1.0454 0.1033 0.1409 0.070 Uiso 1 1 calc R
H21C H 1.1138 0.1513 0.2042 0.070 Uiso 1 1 calc R
C22A C 1.0278(5) 0.2137(3) 0.0498(2) 0.0335(12) Uani 1 1 d .
H22A H 0.9807 0.1694 0.0295 0.040 Uiso 1 1 calc R
H22B H 1.1166 0.2079 0.0457 0.040 Uiso 1 1 calc R
C23A C 0.9719(4) 0.2823(3) 0.0096(2) 0.0265(10) Uani 1 1 d .
C24A C 0.8432(4) 0.2990(3) 0.0037(2) 0.0232(10) Uani 1 1 d .
C26A C 0.7921(4) 0.3646(3) -0.0316(2) 0.0231(10) Uani 1 1 d .
C28A C 0.6119(5) 0.4504(3) -0.0499(2) 0.0298(11) Uani 1 1 d .
H28A H 0.6623 0.4866 -0.0197 0.045 Uiso 1 1 calc R
H28B H 0.5239 0.4528 -0.0455 0.045 Uiso 1 1 calc R
H28C H 0.6164 0.4616 -0.0963 0.045 Uiso 1 1 calc R
C29A C 0.8691(5) 0.4123(3) -0.0594(2) 0.0271(10) Uani 1 1 d .
H29A H 0.8341 0.4562 -0.0816 0.033 Uiso 1 1 calc R
C30A C 0.9989(5) 0.3957(3) -0.0547(2) 0.0282(11) Uani 1 1 d .
C31A C 1.0824(5) 0.4484(3) -0.0856(3) 0.0360(12) Uani 1 1 d .
H31A H 1.1043 0.4918 -0.0567 0.054 Uiso 1 1 calc R
H31B H 1.0362 0.4643 -0.1300 0.054 Uiso 1 1 calc R
H31C H 1.1597 0.4225 -0.0898 0.054 Uiso 1 1 calc R
C32A C 1.0481(5) 0.3305(3) -0.0205(2) 0.0302(11) Uani 1 1 d .
H32A H 1.1343 0.3184 -0.0175 0.036 Uiso 1 1 calc R
N12A N 0.8310(4) 0.1894(3) 0.2370(2) 0.0352(10) Uani 1 1 d .
N16A N 0.8839(4) 0.3251(3) 0.1786(2) 0.0395(11) Uani 1 1 d .
N20A N 1.0246(4) 0.2163(3) 0.1244(2) 0.0338(10) Uani 1 1 d .
O2A O 0.4422(3) 0.13326(18) 0.04154(16) 0.0290(7) Uani 1 1 d .
O5A O 0.6237(3) 0.21915(17) 0.11463(15) 0.0235(7) Uani 1 1 d .
O25A O 0.7673(3) 0.25630(17) 0.03432(16) 0.0228(7) Uani 1 1 d .
O27A O 0.6621(3) 0.37534(17) -0.03229(15) 0.0262(7) Uani 1 1 d .
N1B N 0.6462(4) 0.1634(2) -0.0947(2) 0.0353(10) Uani 1 1 d .
O1B O 0.6141(3) 0.13352(18) -0.04289(17) 0.0322(8) Uani 1 1 d .
O2B O 0.6135(3) 0.23188(19) -0.10682(17) 0.0306(8) Uani 1 1 d .
O3B O 0.7042(4) 0.1281(2) -0.1303(2) 0.0549(11) Uani 1 1 d .
N1C N 0.3233(4) 0.2871(2) -0.1130(2) 0.0336(10) Uani 1 1 d .
O1C O 0.3462(3) 0.22015(19) -0.08791(17) 0.0330(8) Uani 1 1 d .
O2C O 0.3932(3) 0.33960(19) -0.08235(16) 0.0320(8) Uani 1 1 d .
O3C O 0.2395(4) 0.2982(2) -0.16400(19) 0.0455(10) Uani 1 1 d .
N1D N 0.4004(4) 0.3507(2) 0.0811(2) 0.0320(10) Uani 1 1 d .
O1D O 0.3601(3) 0.28621(19) 0.05823(17) 0.0300(8) Uani 1 1 d .
O2D O 0.5028(3) 0.37399(19) 0.06558(16) 0.0303(8) Uani 1 1 d .
O3D O 0.3418(4) 0.3893(2) 0.1153(2) 0.0483(10) Uani 1 1 d .
C1E C 0.6558(6) 0.9084(4) 0.2148(3) 0.0546(16) Uani 1 1 d .
H1E1 H 0.6807 0.9482 0.2476 0.082 Uiso 1 1 calc R
H1E2 H 0.6232 0.8663 0.2363 0.082 Uiso 1 1 calc R
H1E3 H 0.5900 0.9264 0.1775 0.082 Uiso 1 1 calc R
O1E O 0.7648(3) 0.8848(2) 0.18961(19) 0.0407(9) Uani 1 1 d .
H1E H 0.7434 0.8510 0.1613 0.061 Uiso 1 1 calc R
C1F C 0.9860(8) 0.9329(4) 0.0936(4) 0.072(2) Uani 1 1 d .
H1F1 H 0.9920 0.9576 0.0517 0.108 Uiso 1 1 calc R
H1F2 H 0.9504 0.8832 0.0837 0.108 Uiso 1 1 calc R
H1F3 H 1.0704 0.9290 0.1227 0.108 Uiso 1 1 calc R
O1F O 0.9036(5) 0.9765(2) 0.1278(2) 0.0595(12) Uani 1 1 d .
H1F H 0.8586 0.9478 0.1448 0.089 Uiso 1 1 calc R
O1W O 0.7956(4) 0.1083(2) 0.0890(2) 0.0462(10) Uani 1 1 d D
H2W H 0.814(3) 0.0575(11) 0.0913(18) 0.000(9) Uiso 1 1 d D
H1W H 0.750(10) 0.109(3) 0.044(2) 0.21(6) Uiso 1 1 d D

loop_
_atom_site_aniso_label
_atom_site_aniso_U_11
_atom_site_aniso_U_22
_atom_site_aniso_U_33
_atom_site_aniso_U_23
_atom_site_aniso_U_13
_atom_site_aniso_U_12
Ni1 0.0185(3) 0.0294(3) 0.0193(3) 0.0014(2) -0.0002(2) 0.0027(2)
Eu1 0.01815(14) 0.02941(15) 0.02060(14) 0.00283(9) -0.00191(9) -0.00051(9)
C1A 0.035(3) 0.040(3) 0.032(3) -0.009(2) -0.002(2) -0.012(2)
C3A 0.026(3) 0.029(3) 0.027(3) 0.001(2) 0.004(2) 0.000(2)
C4A 0.023(2) 0.027(2) 0.024(2) 0.0030(19) 0.0055(19) 0.0031(19)
C6A 0.025(2) 0.034(3) 0.025(3) 0.002(2) 0.004(2) 0.005(2)
C7A 0.030(3) 0.044(3) 0.026(3) 0.010(2) 0.007(2) 0.007(2)
C8A 0.029(3) 0.034(3) 0.039(3) 0.013(2) 0.010(2) 0.004(2)
C9A 0.043(3) 0.045(3) 0.048(3) 0.016(3) 0.015(3) -0.004(3)
C10A 0.027(3) 0.029(3) 0.036(3) 0.002(2) 0.004(2) -0.003(2)
C11A 0.030(3) 0.051(3) 0.017(2) 0.001(2) 0.004(2) 0.000(2)
C13A 0.035(3) 0.066(4) 0.046(3) 0.032(3) 0.013(3) 0.022(3)
C14A 0.026(3) 0.076(4) 0.025(3) 0.013(3) -0.005(2) -0.007(3)
C15A 0.040(3) 0.067(4) 0.033(3) -0.014(3) 0.004(3) -0.012(3)
C17A 0.034(3) 0.073(4) 0.037(3) -0.010(3) -0.001(3) 0.020(3)
C18A 0.034(3) 0.051(3) 0.039(3) -0.009(3) 0.004(2) -0.008(3)
C19A 0.020(3) 0.057(3) 0.028(3) 0.004(2) 0.003(2) 0.003(2)
C21A 0.028(3) 0.059(4) 0.049(4) 0.018(3) -0.001(3) 0.009(3)
C22A 0.023(3) 0.047(3) 0.030(3) 0.004(2) 0.005(2) 0.008(2)
C23A 0.027(3) 0.030(3) 0.021(2) -0.0005(19) 0.005(2) 0.003(2)
C24A 0.022(2) 0.029(3) 0.017(2) -0.0054(18) 0.0015(18) -0.0053(19)
C26A 0.024(2) 0.027(2) 0.016(2) -0.0038(18) 0.0006(18) 0.0016(19)
C28A 0.033(3) 0.025(3) 0.029(3) 0.000(2) 0.001(2) 0.006(2)
C29A 0.034(3) 0.027(2) 0.021(2) -0.0036(19) 0.005(2) -0.002(2)
C30A 0.028(3) 0.038(3) 0.018(2) -0.010(2) 0.003(2) -0.010(2)
C31A 0.034(3) 0.046(3) 0.027(3) -0.007(2) 0.004(2) -0.014(2)
C32A 0.020(2) 0.044(3) 0.025(2) -0.005(2) 0.002(2) -0.002(2)
N12A 0.025(2) 0.051(3) 0.027(2) 0.0075(19) -0.0010(18) -0.0006(19)
N16A 0.036(3) 0.045(3) 0.037(3) -0.003(2) 0.009(2) 0.000(2)
N20A 0.019(2) 0.047(3) 0.032(2) 0.008(2) -0.0016(17) 0.0021(19)
O2A 0.0293(18) 0.0319(19) 0.0239(17) -0.0012(14) 0.0013(14) -0.0089(14)
O5A 0.0196(16) 0.0263(17) 0.0227(16) 0.0042(13) 0.0007(13) -0.0014(13)
O25A 0.0193(16) 0.0279(17) 0.0201(16) 0.0014(12) 0.0018(13) -0.0004(13)
O27A 0.0258(17) 0.0270(17) 0.0248(17) 0.0043(13) 0.0036(14) 0.0042(14)
N1B 0.033(2) 0.035(3) 0.038(3) -0.002(2) 0.007(2) 0.0003(19)
O1B 0.036(2) 0.0271(18) 0.0325(19) 0.0043(15) 0.0056(16) 0.0027(15)
O2B 0.0304(19) 0.0304(19) 0.0288(19) 0.0013(14) 0.0018(15) 0.0007(15)
O3B 0.062(3) 0.045(2) 0.069(3) -0.006(2) 0.039(2) 0.007(2)
N1C 0.029(2) 0.040(3) 0.030(2) 0.000(2) 0.0013(19) 0.006(2)
O1C 0.0297(19) 0.0345(19) 0.0302(19) 0.0001(15) -0.0035(15) -0.0016(15)
O2C 0.0282(18) 0.0311(19) 0.0306(18) -0.0008(15) -0.0066(15) -0.0016(15)
O3C 0.033(2) 0.054(2) 0.038(2) 0.0008(18) -0.0168(17) 0.0011(18)
N1D 0.032(2) 0.036(2) 0.028(2) 0.0029(19) 0.0090(19) -0.0019(19)
O1D 0.0247(18) 0.0296(19) 0.0340(19) 0.0011(15) 0.0029(15) -0.0017(14)
O2D 0.0305(19) 0.0332(19) 0.0294(18) 0.0000(14) 0.0113(15) -0.0069(15)
O3D 0.059(3) 0.039(2) 0.058(3) -0.0053(19) 0.038(2) -0.0018(19)
C1E 0.053(4) 0.062(4) 0.050(4) -0.008(3) 0.013(3) 0.002(3)
O1E 0.038(2) 0.038(2) 0.042(2) -0.0048(16) -0.0018(17) 0.0016(17)
C1F 0.088(6) 0.071(5) 0.061(5) 0.011(4) 0.023(4) 0.025(4)
O1F 0.067(3) 0.044(2) 0.070(3) 0.007(2) 0.019(2) 0.012(2)
O1W 0.050(2) 0.040(2) 0.045(2) 0.0026(18) 0.002(2) 0.0074(19)

loop_
_atom_type_symbol
_atom_type_description
_atom_type_scat_dispersion_real
_atom_type_scat_dispersion_imag
_atom_type_scat_source
C C 0.0033 0.0016 'International Tables Vol C Tables 4.2.6.8 and 6.1.1.4'
H H 0.0000 0.0000 'International Tables Vol C Tables 4.2.6.8 and 6.1.1.4'
N N 0.0061 0.0033 'International Tables Vol C Tables 4.2.6.8 and 6.1.1.4'
O O 0.0106 0.0060 'International Tables Vol C Tables 4.2.6.8 and 6.1.1.4'
Ni Ni 0.3393 1.1124 'International Tables Vol C Tables 4.2.6.8 and 6.1.1.4'
Eu Eu -0.1578 3.6682 'International Tables Vol C Tables 4.2.6.8 and 6.1.1.4'

loop_
_geom_angle_atom_site_label_1
_geom_angle_atom_site_label_2
_geom_angle_atom_site_label_3
_geom_angle
O25A Ni1 O5A 75.37(12)
O25A Ni1 N16A 97.40(15)
O5A Ni1 N16A 106.03(15)
O25A Ni1 N12A 164.11(15)
O5A Ni1 N12A 89.49(14)
N16A Ni1 N12A 81.98(17)
O25A Ni1 O1W 84.45(14)
O5A Ni1 O1W 82.78(14)
N16A Ni1 O1W 171.19(17)
N12A Ni1 O1W 98.60(17)
O25A Ni1 N20A 90.91(14)
O5A Ni1 N20A 164.96(14)
N16A Ni1 N20A 81.47(17)
N12A Ni1 N20A 104.64(16)
O1W Ni1 N20A 89.90(17)
O25A Ni1 Eu1 37.86(9)
O5A Ni1 Eu1 37.52(8)
N16A Ni1 Eu1 105.81(12)
N12A Ni1 Eu1 126.94(11)
O1W Ni1 Eu1 80.95(11)
N20A Ni1 Eu1 128.35(11)
O5A Eu1 O25A 66.22(11)
O5A Eu1 O1D 78.09(11)
O25A Eu1 O1D 137.19(11)
O5A Eu1 O2D 79.76(11)
O25A Eu1 O2D 98.22(10)
O1D Eu1 O2D 51.01(11)
O5A Eu1 O2B 132.81(11)
O25A Eu1 O2B 75.65(11)
O1D Eu1 O2B 146.54(10)
O2D Eu1 O2B 134.07(10)
O5A Eu1 O2C 149.93(11)
O25A Eu1 O2C 129.58(11)
O1D Eu1 O2C 75.00(11)
O2D Eu1 O2C 72.99(11)
O2B Eu1 O2C 76.78(11)
O5A Eu1 O1B 91.68(11)
O25A Eu1 O1B 74.23(11)
O1D Eu1 O1B 131.58(11)
O2D Eu1 O1B 170.45(11)
O2B Eu1 O1B 50.56(11)
O2C Eu1 O1B 116.27(10)
O5A Eu1 O1C 134.20(11)
O25A Eu1 O1C 145.77(11)
O1D Eu1 O1C 76.77(11)
O2D Eu1 O1C 111.37(11)
O2B Eu1 O1C 71.50(11)
O2C Eu1 O1C 50.51(10)
O1B Eu1 O1C 77.66(11)
O5A Eu1 O2A 64.36(10)
O25A Eu1 O2A 112.38(10)
O1D Eu1 O2A 68.68(11)
O2D Eu1 O2A 114.71(11)
O2B Eu1 O2A 109.42(10)
O2C Eu1 O2A 116.32(10)
O1B Eu1 O2A 64.35(11)
O1C Eu1 O2A 71.01(10)
O5A Eu1 O27A 112.99(10)
O25A Eu1 O27A 63.19(10)
O1D Eu1 O27A 114.78(10)
O2D Eu1 O27A 67.49(10)
O2B Eu1 O27A 69.45(10)
O2C Eu1 O27A 67.87(10)
O1B Eu1 O27A 112.78(11)
O1C Eu1 O27A 112.18(10)
O2A Eu1 O27A 175.52(9)
O5A Eu1 N1D 76.89(11)
O25A Eu1 N1D 118.51(11)
O1D Eu1 N1D 25.55(11)
O2D Eu1 N1D 25.49(11)
O2B Eu1 N1D 148.72(11)
O2C Eu1 N1D 73.04(11)
O1B Eu1 N1D 155.76(11)
O1C Eu1 N1D 94.92(11)
O2A Eu1 N1D 91.41(11)
O27A Eu1 N1D 91.42(11)
O5A Eu1 N1B 111.72(11)
O25A Eu1 N1B 70.76(11)
O1D Eu1 N1B 148.33(11)
O2D Eu1 N1B 157.24(11)
O2B Eu1 N1B 25.30(11)
O2C Eu1 N1B 98.26(11)
O1B Eu1 N1B 25.50(11)
O1C Eu1 N1B 75.43(11)
O2A Eu1 N1B 88.03(11)
O27A Eu1 N1B 89.78(11)
N1D Eu1 N1B 169.97(11)
C10A C3A C4A 121.5(4)
C10A C3A O2A 125.0(4)
C4A C3A O2A 113.4(4)
O5A C4A C3A 120.4(4)
O5A C4A C6A 121.1(4)
C3A C4A C6A 118.4(4)
O5A C4A Eu1 36.43(18)
C3A C4A Eu1 85.4(3)
C6A C4A Eu1 154.7(3)
C7A C6A C4A 119.0(4)
C7A C6A C11A 123.0(4)
C4A C6A C11A 118.0(4)
C8A C7A C6A 122.8(5)
C7A C8A C10A 117.9(5)
C7A C8A C9A 121.1(5)
C10A C8A C9A 121.0(5)
C3A C10A C8A 120.2(5)
C6A C11A N12A 112.8(4)
N12A C14A C15A 110.3(4)
C14A C15A N16A 112.8(5)
C19A C18A N16A 112.2(5)
C18A C19A N20A 109.8(4)
N20A C22A C23A 114.6(4)
C24A C23A C32A 119.2(4)
C24A C23A C22A 119.2(4)
C32A C23A C22A 121.5(4)
O25A C24A C23A 121.4(4)
O25A C24A C26A 119.2(4)
C23A C24A C26A 119.3(4)
C29A C26A O27A 126.1(4)
C29A C26A C24A 120.7(4)
O27A C26A C24A 113.2(4)
C26A C29A C30A 120.7(4)
C32A C30A C29A 118.1(4)
C32A C30A C31A 121.6(4)
C29A C30A C31A 120.2(5)
C30A C32A C23A 121.9(4)
C14A N12A C13A 110.0(4)
C14A N12A C11A 108.3(4)
C13A N12A C11A 108.4(4)
C14A N12A Ni1 105.4(3)
C13A N12A Ni1 113.8(3)
C11A N12A Ni1 110.8(3)
C17A N16A C18A 108.7(5)
C17A N16A C15A 110.5(4)
C18A N16A C15A 110.0(4)
C17A N16A Ni1 112.0(3)
C18A N16A Ni1 107.1(3)
C15A N16A Ni1 108.6(3)
C19A N20A C21A 108.4(4)
C19A N20A C22A 110.2(4)
C21A N20A C22A 105.5(4)
C19A N20A Ni1 110.2(3)
C21A N20A Ni1 113.9(3)
C22A N20A Ni1 108.6(3)
C3A O2A C1A 116.1(4)
C3A O2A Eu1 114.3(3)
C1A O2A Eu1 129.5(3)
C4A O5A Ni1 119.7(3)
C4A O5A Eu1 123.2(3)
Ni1 O5A Eu1 109.05(13)
C24A O25A Ni1 122.6(3)
C24A O25A Eu1 123.8(3)
Ni1 O25A Eu1 109.33(13)
C26A O27A C28A 116.2(4)
C26A O27A Eu1 115.0(2)
C28A O27A Eu1 128.8(3)
O3B N1B O2B 122.1(4)
O3B N1B O1B 121.8(4)
O2B N1B O1B 116.1(4)
O3B N1B Eu1 171.5(4)
O2B N1B Eu1 57.9(2)
O1B N1B Eu1 59.0(2)
N1B O1B Eu1 95.5(3)
N1B O2B Eu1 96.8(3)
O3C N1C O2C 122.5(4)
O3C N1C O1C 121.1(4)
O2C N1C O1C 116.4(4)
O3C N1C Eu1 174.9(4)
O2C N1C Eu1 58.2(2)
O1C N1C Eu1 58.5(2)
N1C O1C Eu1 95.9(3)
N1C O2C Eu1 96.9(3)
O3D N1D O2D 121.7(4)
O3D N1D O1D 121.9(4)
O2D N1D O1D 116.5(4)
O3D N1D Eu1 178.3(3)
O2D N1D Eu1 58.6(2)
O1D N1D Eu1 57.9(2)
N1D O1D Eu1 96.6(3)
N1D O2D Eu1 95.9(3)

loop_
_geom_bond_atom_site_label_1
_geom_bond_atom_site_label_2
_geom_bond_distance
Ni1 O25A 2.056(3)
Ni1 O5A 2.087(3)
Ni1 N16A 2.113(5)
Ni1 N12A 2.124(4)
Ni1 O1W 2.148(4)
Ni1 N20A 2.172(4)
Ni1 Eu1 3.5805(6)
Eu1 O5A 2.307(3)
Eu1 O25A 2.329(3)
Eu1 O1D 2.491(3)
Eu1 O2D 2.508(3)
Eu1 O2B 2.514(3)
Eu1 O2C 2.538(3)
Eu1 O1B 2.539(3)
Eu1 O1C 2.541(3)
Eu1 O2A 2.615(3)
Eu1 O27A 2.628(3)
Eu1 N1D 2.921(4)
Eu1 N1B 2.948(4)
C1A O2A 1.425(5)
C3A C10A 1.380(7)
C3A C4A 1.393(6)
C3A O2A 1.394(6)
C4A O5A 1.352(5)
C4A C6A 1.394(6)
C6A C7A 1.388(7)
C6A C11A 1.480(7)
C7A C8A 1.374(7)
C8A C10A 1.393(7)
C8A C9A 1.512(7)
C11A N12A 1.508(6)
C13A N12A 1.487(7)
C14A N12A 1.459(7)
C14A C15A 1.476(8)
C15A N16A 1.522(7)
C17A N16A 1.452(7)
C18A C19A 1.476(7)
C18A N16A 1.504(7)
C19A N20A 1.489(7)
C21A N20A 1.495(7)
C22A N20A 1.503(6)
C22A C23A 1.504(7)
C23A C24A 1.379(6)
C23A C32A 1.399(7)
C24A O25A 1.346(5)
C24A C26A 1.403(6)
C26A C29A 1.375(6)
C26A O27A 1.392(5)
C28A O27A 1.444(5)
C29A C30A 1.393(7)
C30A C32A 1.383(7)
C30A C31A 1.509(7)
N1B O3B 1.211(5)
N1B O2B 1.269(5)
N1B O1B 1.275(5)
N1C O3C 1.217(5)
N1C O2C 1.261(5)
N1C O1C 1.288(5)
N1D O3D 1.229(5)
N1D O2D 1.264(5)
N1D O1D 1.268(5)
C1E O1E 1.422(7)
C1F O1F 1.446(8)
